data_7005414
loop_
_publ_author_name
'Burrows, Andrew D.'
'Cassar, Kevin'
'Mahon, Mary F.'
'Warren, John E.'

_publ_section_title
;
 The stepwise formation of mixed-metal coordination networks using
 complexes of 3-cyanoacetylacetonate.
;
_journal_issue 24
_journal_name_full 'Dalton transactions (Cambridge, England : 2003)'
_journal_page_first 2499
_journal_page_last 2509
_journal_paper_doi 10.1039/b702074k
_journal_year 2007
_chemical_formula_sum 'C29 H36 Ag2 Fe2 N6 O17'
_chemical_formula_weight 1068.08
_chemical_name_systematic
;
?
;
_space_group_IT_number 14
_symmetry_cell_setting monoclinic
_symmetry_space_group_name_Hall '-P 2yn'
_symmetry_space_group_name_H-M 'P 1 21/n 1'
_atom_sites_solution_hydrogens geom
_atom_sites_solution_primary direct
_atom_sites_solution_secondary difmap
_audit_creation_method SHELXL-97
_cell_angle_alpha 90.00
_cell_angle_beta 111.217(1)
_cell_angle_gamma 90.00
_cell_formula_units_Z 4
_cell_length_a 17.2710(2)
_cell_length_b 12.5520(2)
_cell_length_c 18.9510(3)
_cell_measurement_reflns_used 95063
_cell_measurement_temperature 150(2)
_cell_measurement_theta_max 30.034
_cell_measurement_theta_min 2.910
_cell_volume 3829.83(10)
_computing_cell_refinement 'HKL Scalepack (Otwinowski & Minor 1997)'
_computing_data_reduction 'Denzo & Scalepack (Otwinowski & Minor, 1997)'
_computing_molecular_graphics 'ORTEX (P.McArdle, 1995)'
_computing_publication_material 'SHELXL-97/2 (Sheldrick,1997)'
_computing_structure_refinement 'SHELXL-97 (Sheldrick, 1997)'
_computing_structure_solution 'SHELXS-97 (Sheldrick, 1990)'
_diffrn_ambient_temperature 150(2)
_diffrn_measured_fraction_theta_full 0.996
_diffrn_measured_fraction_theta_max 0.996
_diffrn_measurement_device_type KappaCCD
_diffrn_measurement_method KappaCCD
_diffrn_radiation_monochromator graphite
_diffrn_radiation_source 'fine-focus sealed tube'
_diffrn_radiation_type MoK\a
_diffrn_radiation_wavelength 0.71073
_diffrn_reflns_av_R_equivalents 0.0726
_diffrn_reflns_av_sigmaI/netI 0.0623
_diffrn_reflns_limit_h_max 22
_diffrn_reflns_limit_h_min -24
_diffrn_reflns_limit_k_max 17
_diffrn_reflns_limit_k_min -17
_diffrn_reflns_limit_l_max 26
_diffrn_reflns_limit_l_min -26
_diffrn_reflns_number 74741
_diffrn_reflns_theta_full 30.05
_diffrn_reflns_theta_max 30.05
_diffrn_reflns_theta_min 3.52
_exptl_absorpt_coefficient_mu 1.830
_exptl_absorpt_correction_T_max 0.809
_exptl_absorpt_correction_T_min 0.744
_exptl_absorpt_correction_type multi-scan
_exptl_absorpt_process_details
;
multi-scan from symmetry-related measurements
Sortav (Blessing 1995)
;
_exptl_crystal_colour Red
_exptl_crystal_density_diffrn 1.852
_exptl_crystal_density_method 'not measured'
_exptl_crystal_description Block
_exptl_crystal_F_000 2136
_exptl_crystal_size_max 0.17
_exptl_crystal_size_mid 0.13
_exptl_crystal_size_min 0.08
_refine_diff_density_max 1.572
_refine_diff_density_min -0.929
_refine_diff_density_rms 0.125
_refine_ls_extinction_method none
_refine_ls_goodness_of_fit_ref 1.012
_refine_ls_hydrogen_treatment constr
_refine_ls_matrix_type full
_refine_ls_number_parameters 517
_refine_ls_number_reflns 11179
_refine_ls_number_restraints 0
_refine_ls_restrained_S_all 1.012
_refine_ls_R_factor_all 0.1123
_refine_ls_R_factor_gt 0.0587
_refine_ls_shift/su_max 0.001
_refine_ls_shift/su_mean 0.000
_refine_ls_structure_factor_coef Fsqd
_refine_ls_weighting_details 'calc w=1/[\s^2^(Fo^2^)+(0.0691P)^2^+8.9381P] where P=(Fo^2^+2Fc^2^)/3'
_refine_ls_weighting_scheme calc
_refine_ls_wR_factor_gt 0.1348
_refine_ls_wR_factor_ref 0.1586
_reflns_number_gt 6904
_reflns_number_total 11179
_reflns_threshold_expression >2sigma(I)
_cod_data_source_file b702074k.txt
_cod_data_source_block compound_7_k06kc4
_cod_depositor_comments
;
The following automatic conversions were performed:
'_symmetry_cell_setting' value 'Monoclinic' changed to 'monoclinic'
according to '/home/saulius/struct/CIF-dictionaries/cif_core.dic'
dictionary named 'cif_core.dic' version 2.4.1 from 2010-06-29.

Automatic conversion script
Id: cif_fix_enum 1527 2010-12-29 10:47:43Z saulius 
;
_cod_original_sg_symbol_H-M P21/n
_cod_database_code 7005414

loop_
_symmetry_equiv_pos_as_xyz
'x, y, z'
'-x+1/2, y+1/2, -z+1/2'
'-x, -y, -z'
'x-1/2, -y-1/2, z-1/2'

loop_
_atom_site_label
_atom_site_type_symbol
_atom_site_fract_x
_atom_site_fract_y
_atom_site_fract_z
_atom_site_U_iso_or_equiv
_atom_site_adp_type
_atom_site_occupancy
_atom_site_symmetry_multiplicity
_atom_site_calc_flag
_atom_site_refinement_flags
_atom_site_disorder_assembly
_atom_site_disorder_group
Ag1 Ag 0.28241(3) 0.31856(4) -0.07906(3) 0.05420(14) Uani 1 1 d . . .
Ag2 Ag 0.72061(2) 0.33396(3) 0.26718(2) 0.04238(12) Uani 1 1 d . . .
Fe1 Fe 0.15893(4) 0.27201(5) 0.27486(4) 0.03019(15) Uani 1 1 d . . .
Fe2 Fe 0.32956(4) 0.28592(5) 0.40384(3) 0.02974(15) Uani 1 1 d . . .
O1 O 0.1070(2) 0.3516(3) 0.17712(19) 0.0386(8) Uani 1 1 d . . .
O2 O 0.1994(2) 0.1715(3) 0.21392(19) 0.0415(8) Uani 1 1 d . . .
O3 O 0.0616(2) 0.1779(3) 0.26118(19) 0.0371(7) Uani 1 1 d . . .
O4 O 0.10124(19) 0.3782(3) 0.31889(18) 0.0355(7) Uani 1 1 d . . .
O5 O 0.3937(2) 0.1926(3) 0.35755(19) 0.0346(7) Uani 1 1 d . . .
O6 O 0.42338(19) 0.3895(3) 0.42173(17) 0.0361(7) Uani 1 1 d . . .
O7 O 0.29041(19) 0.3868(3) 0.46701(16) 0.0334(7) Uani 1 1 d . . .
O8 O 0.3794(2) 0.2019(3) 0.50044(18) 0.0353(7) Uani 1 1 d . . .
O9 O 0.26286(19) 0.3558(2) 0.30751(17) 0.0314(7) Uani 1 1 d . . .
O10 O 0.2274(2) 0.2029(3) 0.36933(17) 0.0339(7) Uani 1 1 d . . .
O11 O 0.1771(2) 0.3917(3) -0.2030(2) 0.0535(10) Uani 1 1 d . . .
O12 O 0.1874(2) 0.5144(3) -0.2784(2) 0.0533(10) Uani 1 1 d . . .
O13 O 0.2871(2) 0.4881(3) -0.1707(2) 0.0553(10) Uani 1 1 d . . .
O14 O 0.3555(3) 0.4074(4) 0.0417(3) 0.0754(13) Uani 1 1 d . . .
O15 O 0.4099(4) 0.3552(6) 0.1578(3) 0.105(2) Uani 1 1 d . . .
O16 O 0.3701(4) 0.2410(5) 0.0661(4) 0.111(2) Uani 1 1 d . . .
O17 O 0.1129(4) 0.2673(5) 0.5019(3) 0.0950(18) Uani 1 1 d . . .
N1 N 0.1835(4) 0.2686(6) -0.0297(3) 0.0782(18) Uani 1 1 d . . .
N2 N -0.1262(3) 0.2644(4) 0.3800(2) 0.0467(11) Uani 1 1 d . . .
N3 N 0.6129(3) 0.3415(3) 0.2994(3) 0.0404(10) Uani 1 1 d . . .
N4 N 0.2713(3) 0.2544(4) 0.6916(2) 0.0412(10) Uani 1 1 d . . .
N5 N 0.2172(2) 0.4645(3) -0.2179(3) 0.0378(9) Uani 1 1 d . . .
N6 N 0.3774(4) 0.3363(5) 0.0885(4) 0.0705(16) Uani 1 1 d . . .
C1 C 0.0783(4) 0.4275(5) 0.0565(3) 0.0585(15) Uani 1 1 d . . .
H1A H 0.0241 0.4016 0.0226 0.088 Uiso 1 1 calc R . .
H1B H 0.1134 0.4429 0.0271 0.088 Uiso 1 1 calc R . .
H1C H 0.0708 0.4927 0.0818 0.088 Uiso 1 1 calc R . .
C2 C 0.1188(3) 0.3447(4) 0.1143(3) 0.0404(11) Uani 1 1 d . . .
C3 C 0.1659(3) 0.2631(4) 0.0989(3) 0.0412(11) Uani 1 1 d . . .
C4 C 0.2062(3) 0.1807(4) 0.1505(3) 0.0407(11) Uani 1 1 d . . .
C5 C 0.2576(5) 0.0999(5) 0.1289(4) 0.071(2) Uani 1 1 d . . .
H5A H 0.2817 0.0497 0.1708 0.107 Uiso 1 1 calc R . .
H5B H 0.3023 0.1361 0.1179 0.107 Uiso 1 1 calc R . .
H5C H 0.2225 0.0610 0.0838 0.107 Uiso 1 1 calc R . .
C6 C 0.1755(4) 0.2653(5) 0.0274(3) 0.0521(14) Uani 1 1 d . . .
C7 C -0.0424(3) 0.0817(4) 0.2869(3) 0.0478(13) Uani 1 1 d . . .
H7A H -0.0791 0.0700 0.2343 0.072 Uiso 1 1 calc R . .
H7B H -0.0759 0.0893 0.3188 0.072 Uiso 1 1 calc R . .
H7C H -0.0048 0.0208 0.3044 0.072 Uiso 1 1 calc R . .
C8 C 0.0073(3) 0.1809(4) 0.2918(3) 0.0349(10) Uani 1 1 d . . .
C9 C -0.0070(3) 0.2728(4) 0.3288(2) 0.0319(9) Uani 1 1 d . . .
C10 C 0.0404(3) 0.3679(4) 0.3398(2) 0.0328(10) Uani 1 1 d . . .
C11 C 0.0184(3) 0.4619(4) 0.3776(3) 0.0390(11) Uani 1 1 d . . .
H11A H 0.0602 0.5179 0.3851 0.058 Uiso 1 1 calc R . .
H11B H 0.0168 0.4402 0.4267 0.058 Uiso 1 1 calc R . .
H11C H -0.0363 0.4892 0.3456 0.058 Uiso 1 1 calc R . .
C12 C -0.0730(3) 0.2689(4) 0.3575(3) 0.0362(10) Uani 1 1 d . . .
C13 C 0.4749(4) 0.1325(4) 0.2882(3) 0.0486(14) Uani 1 1 d . . .
H13A H 0.4480 0.0646 0.2908 0.073 Uiso 1 1 calc R . .
H13B H 0.5353 0.1229 0.3079 0.073 Uiso 1 1 calc R . .
H13C H 0.4565 0.1564 0.2355 0.073 Uiso 1 1 calc R . .
C14 C 0.4521(3) 0.2137(4) 0.3344(3) 0.0323(10) Uani 1 1 d . . .
C15 C 0.4949(3) 0.3128(4) 0.3497(3) 0.0308(9) Uani 1 1 d . . .
C16 C 0.4792(3) 0.3951(4) 0.3928(2) 0.0334(10) Uani 1 1 d . . .
C17 C 0.5273(4) 0.4986(5) 0.4061(3) 0.0507(14) Uani 1 1 d . . .
H17A H 0.4950 0.5521 0.3696 0.076 Uiso 1 1 calc R . .
H17B H 0.5804 0.4869 0.3997 0.076 Uiso 1 1 calc R . .
H17C H 0.5375 0.5238 0.4576 0.076 Uiso 1 1 calc R . .
C18 C 0.5604(3) 0.3289(4) 0.3215(3) 0.0353(10) Uani 1 1 d . . .
C19 C 0.2374(3) 0.4593(4) 0.5550(3) 0.0428(12) Uani 1 1 d . . .
H19A H 0.2588 0.5288 0.5471 0.064 Uiso 1 1 calc R . .
H19B H 0.2475 0.4498 0.6090 0.064 Uiso 1 1 calc R . .
H19C H 0.1776 0.4558 0.5260 0.064 Uiso 1 1 calc R . .
C20 C 0.2806(3) 0.3732(4) 0.5292(2) 0.0310(9) Uani 1 1 d . . .
C21 C 0.3100(3) 0.2803(4) 0.5740(2) 0.0313(9) Uani 1 1 d . . .
C22 C 0.3589(3) 0.1997(4) 0.5587(3) 0.0333(10) Uani 1 1 d . . .
C23 C 0.3888(4) 0.1086(5) 0.6112(3) 0.0477(13) Uani 1 1 d . . .
H23A H 0.4456 0.0905 0.6157 0.072 Uiso 1 1 calc R . .
H23B H 0.3525 0.0471 0.5916 0.072 Uiso 1 1 calc R . .
H23C H 0.3882 0.1281 0.6611 0.072 Uiso 1 1 calc R . .
C24 C 0.2882(3) 0.2667(4) 0.6395(3) 0.0341(10) Uani 1 1 d . . .
C25 C 0.0571(5) 0.1162(7) 0.5304(5) 0.093(3) Uani 1 1 d . . .
H25A H 0.0825 0.0839 0.4969 0.140 Uiso 1 1 calc R . .
H25B H -0.0034 0.1086 0.5079 0.140 Uiso 1 1 calc R . .
H25C H 0.0778 0.0802 0.5797 0.140 Uiso 1 1 calc R . .
C26 C 0.0782(4) 0.2262(7) 0.5404(4) 0.0679(18) Uani 1 1 d . . .
C27 C 0.0594(6) 0.2885(9) 0.5974(7) 0.123(4) Uani 1 1 d . . .
H27A H 0.0778 0.2494 0.6454 0.185 Uiso 1 1 calc R . .
H27B H -0.0006 0.3009 0.5804 0.185 Uiso 1 1 calc R . .
H27C H 0.0884 0.3571 0.6046 0.185 Uiso 1 1 calc R . .
C28 C 0.2914(3) 0.4140(5) 0.2565(3) 0.0453(12) Uani 1 1 d . . .
H28A H 0.3363 0.4624 0.2854 0.068 Uiso 1 1 calc R . .
H28B H 0.2454 0.4554 0.2215 0.068 Uiso 1 1 calc R . .
H28C H 0.3122 0.3641 0.2277 0.068 Uiso 1 1 calc R . .
C29 C 0.2087(5) 0.1060(6) 0.4005(4) 0.0711(19) Uani 1 1 d . . .
H29A H 0.2591 0.0625 0.4209 0.107 Uiso 1 1 calc R . .
H29B H 0.1659 0.0662 0.3607 0.107 Uiso 1 1 calc R . .
H29C H 0.1883 0.1233 0.4412 0.107 Uiso 1 1 calc R . .

loop_
_atom_site_aniso_label
_atom_site_aniso_U_11
_atom_site_aniso_U_22
_atom_site_aniso_U_33
_atom_site_aniso_U_23
_atom_site_aniso_U_13
_atom_site_aniso_U_12
Ag1 0.0505(3) 0.0743(3) 0.0495(3) -0.0056(2) 0.0322(2) 0.0035(2)
Ag2 0.0440(2) 0.0481(2) 0.0500(2) -0.00604(18) 0.03489(19) -0.00453(17)
Fe1 0.0339(3) 0.0314(3) 0.0302(3) -0.0003(3) 0.0176(3) -0.0014(3)
Fe2 0.0305(3) 0.0375(4) 0.0275(3) -0.0007(3) 0.0181(3) -0.0032(3)
O1 0.0408(18) 0.0419(19) 0.0357(18) 0.0047(15) 0.0172(15) 0.0044(15)
O2 0.060(2) 0.0343(18) 0.0372(18) 0.0017(14) 0.0259(17) 0.0027(16)
O3 0.0363(17) 0.0391(19) 0.0396(18) -0.0075(14) 0.0182(15) -0.0036(14)
O4 0.0364(17) 0.0326(17) 0.0441(19) -0.0046(14) 0.0227(15) -0.0048(14)
O5 0.0351(17) 0.0355(17) 0.0425(18) -0.0018(14) 0.0254(15) -0.0038(13)
O6 0.0365(17) 0.048(2) 0.0305(16) -0.0099(14) 0.0206(14) -0.0101(15)
O7 0.0405(17) 0.0395(18) 0.0278(16) 0.0013(13) 0.0213(14) 0.0019(14)
O8 0.0367(17) 0.0434(19) 0.0332(17) 0.0041(14) 0.0213(14) 0.0033(14)
O9 0.0353(17) 0.0364(17) 0.0291(16) 0.0035(13) 0.0194(13) -0.0020(13)
O10 0.0386(17) 0.0369(18) 0.0309(16) 0.0040(13) 0.0180(14) -0.0041(14)
O11 0.051(2) 0.045(2) 0.078(3) 0.003(2) 0.039(2) -0.0076(18)
O12 0.047(2) 0.052(2) 0.054(2) 0.0063(19) 0.0101(18) -0.0077(18)
O13 0.045(2) 0.052(2) 0.062(3) 0.003(2) 0.0105(19) 0.0009(18)
O14 0.094(4) 0.069(3) 0.062(3) 0.010(3) 0.026(3) -0.006(3)
O15 0.101(4) 0.156(6) 0.061(3) -0.003(4) 0.031(3) 0.008(4)
O16 0.113(5) 0.062(4) 0.147(6) 0.002(4) 0.034(4) -0.007(3)
O17 0.090(4) 0.107(5) 0.076(4) 0.005(3) 0.014(3) -0.025(3)
N1 0.072(4) 0.133(6) 0.039(3) -0.007(3) 0.031(3) -0.017(4)
N2 0.052(3) 0.051(3) 0.045(2) -0.005(2) 0.027(2) -0.013(2)
N3 0.040(2) 0.036(2) 0.057(3) 0.0036(19) 0.031(2) 0.0000(17)
N4 0.045(2) 0.048(3) 0.039(2) 0.0080(19) 0.0262(19) 0.0028(19)
N5 0.033(2) 0.033(2) 0.053(3) -0.0015(19) 0.023(2) 0.0007(17)
N6 0.076(4) 0.080(5) 0.062(4) -0.014(3) 0.032(3) -0.015(3)
C1 0.059(4) 0.069(4) 0.045(3) 0.017(3) 0.015(3) 0.003(3)
C2 0.039(3) 0.050(3) 0.035(3) 0.002(2) 0.016(2) -0.003(2)
C3 0.049(3) 0.049(3) 0.031(2) -0.004(2) 0.022(2) -0.009(2)
C4 0.056(3) 0.037(3) 0.038(3) -0.005(2) 0.028(2) -0.004(2)
C5 0.125(6) 0.045(3) 0.076(4) 0.003(3) 0.074(5) 0.017(4)
C6 0.049(3) 0.072(4) 0.039(3) -0.005(3) 0.021(3) -0.009(3)
C7 0.048(3) 0.044(3) 0.060(3) -0.009(3) 0.029(3) -0.015(2)
C8 0.031(2) 0.042(3) 0.032(2) 0.000(2) 0.0110(19) -0.005(2)
C9 0.032(2) 0.038(3) 0.030(2) 0.0000(19) 0.0156(18) -0.0047(19)
C10 0.033(2) 0.037(2) 0.029(2) 0.0030(19) 0.0127(19) 0.0006(19)
C11 0.040(3) 0.037(3) 0.045(3) -0.009(2) 0.022(2) -0.001(2)
C12 0.037(2) 0.039(3) 0.035(2) 0.000(2) 0.017(2) -0.005(2)
C13 0.058(3) 0.033(3) 0.076(4) -0.003(3) 0.049(3) 0.001(2)
C14 0.031(2) 0.038(3) 0.033(2) 0.0034(19) 0.0170(19) 0.0047(19)
C15 0.027(2) 0.038(3) 0.032(2) 0.0054(19) 0.0173(18) 0.0043(18)
C16 0.030(2) 0.045(3) 0.029(2) -0.004(2) 0.0152(18) -0.008(2)
C17 0.055(3) 0.056(3) 0.055(3) -0.022(3) 0.038(3) -0.024(3)
C18 0.035(2) 0.036(3) 0.042(3) 0.002(2) 0.023(2) 0.004(2)
C19 0.056(3) 0.042(3) 0.041(3) 0.001(2) 0.031(2) 0.005(2)
C20 0.030(2) 0.039(2) 0.028(2) 0.0002(19) 0.0161(18) -0.0054(19)
C21 0.032(2) 0.041(3) 0.025(2) -0.0023(19) 0.0155(18) -0.0078(19)
C22 0.034(2) 0.038(3) 0.031(2) 0.0028(19) 0.0153(19) -0.0032(19)
C23 0.053(3) 0.053(3) 0.044(3) 0.012(3) 0.026(3) 0.009(3)
C24 0.032(2) 0.042(3) 0.031(2) 0.001(2) 0.0146(19) -0.002(2)
C25 0.080(5) 0.087(6) 0.111(7) 0.005(5) 0.033(5) 0.013(5)
C26 0.047(4) 0.093(6) 0.055(4) 0.001(4) 0.009(3) -0.006(4)
C27 0.080(6) 0.141(9) 0.153(10) -0.064(8) 0.049(6) 0.007(6)
C28 0.049(3) 0.054(3) 0.037(3) 0.006(2) 0.020(2) -0.011(2)
C29 0.070(4) 0.062(4) 0.085(5) 0.015(4) 0.032(4) -0.009(3)

loop_
_atom_type_symbol
_atom_type_description
_atom_type_scat_dispersion_real
_atom_type_scat_dispersion_imag
_atom_type_scat_source
C C 0.0033 0.0016 'International Tables Vol C Tables 4.2.6.8 and 6.1.1.4'
O O 0.0106 0.0060 'International Tables Vol C Tables 4.2.6.8 and 6.1.1.4'
N N 0.0061 0.0033 'International Tables Vol C Tables 4.2.6.8 and 6.1.1.4'
Ag Ag -0.8971 1.1015 'International Tables Vol C Tables 4.2.6.8 and 6.1.1.4'
Fe Fe 0.3463 0.8444 'International Tables Vol C Tables 4.2.6.8 and 6.1.1.4'
H H 0.0000 0.0000 'International Tables Vol C Tables 4.2.6.8 and 6.1.1.4'

loop_
_geom_angle_atom_site_label_1
_geom_angle_atom_site_label_2
_geom_angle_atom_site_label_3
_geom_angle
_geom_angle_site_symmetry_1
_geom_angle_site_symmetry_3
_geom_angle_publ_flag
N2 Ag1 N1 136.7(2) 4_665 . ?
N2 Ag1 O14 110.16(18) 4_665 . ?
N1 Ag1 O14 87.24(19) . . ?
N2 Ag1 O11 101.71(14) 4_665 . ?
N1 Ag1 O11 94.87(17) . . ?
O14 Ag1 O11 130.44(15) . . ?
N2 Ag1 Ag2 58.24(12) 4_665 4_565 ?
N1 Ag1 Ag2 98.56(15) . 4_565 ?
O14 Ag1 Ag2 167.45(13) . 4_565 ?
O11 Ag1 Ag2 60.46(9) . 4_565 ?
N3 Ag2 N4 141.57(16) . 4_665 ?
N3 Ag2 O12 122.79(15) . 3_665 ?
N4 Ag2 O12 92.84(15) 4_665 3_665 ?
N3 Ag2 Ag1 79.25(12) . 4_666 ?
N4 Ag2 Ag1 101.60(12) 4_665 4_666 ?
O12 Ag2 Ag1 112.39(9) 3_665 4_666 ?
O10 Fe1 O9 76.69(13) . . ?
O10 Fe1 O3 93.32(14) . . ?
O9 Fe1 O3 169.61(13) . . ?
O10 Fe1 O2 91.55(14) . . ?
O9 Fe1 O2 92.81(14) . . ?
O3 Fe1 O2 90.30(14) . . ?
O10 Fe1 O1 170.30(13) . . ?
O9 Fe1 O1 94.37(13) . . ?
O3 Fe1 O1 95.78(14) . . ?
O2 Fe1 O1 85.08(14) . . ?
O10 Fe1 O4 98.05(14) . . ?
O9 Fe1 O4 92.71(13) . . ?
O3 Fe1 O4 85.77(13) . . ?
O2 Fe1 O4 169.81(15) . . ?
O1 Fe1 O4 85.97(14) . . ?
O10 Fe2 O9 76.87(13) . . ?
O10 Fe2 O6 168.77(14) . . ?
O9 Fe2 O6 91.93(13) . . ?
O10 Fe2 O8 93.57(13) . . ?
O9 Fe2 O8 170.22(13) . . ?
O6 Fe2 O8 97.59(14) . . ?
O10 Fe2 O5 96.69(13) . . ?
O9 Fe2 O5 94.83(13) . . ?
O6 Fe2 O5 85.02(13) . . ?
O8 Fe2 O5 88.28(13) . . ?
O10 Fe2 O7 94.45(13) . . ?
O9 Fe2 O7 93.51(12) . . ?
O6 Fe2 O7 85.22(13) . . ?
O8 Fe2 O7 85.07(13) . . ?
O5 Fe2 O7 167.36(14) . . ?
C2 O1 Fe1 130.9(3) . . ?
C4 O2 Fe1 132.0(3) . . ?
C8 O3 Fe1 130.6(3) . . ?
C10 O4 Fe1 131.0(3) . . ?
C14 O5 Fe2 131.4(3) . . ?
C16 O6 Fe2 130.9(3) . . ?
C20 O7 Fe2 131.0(3) . . ?
C22 O8 Fe2 129.5(3) . . ?
C28 O9 Fe2 128.4(3) . . ?
C28 O9 Fe1 123.7(3) . . ?
Fe2 O9 Fe1 102.29(13) . . ?
C29 O10 Fe2 128.7(4) . . ?
C29 O10 Fe1 126.9(4) . . ?
Fe2 O10 Fe1 104.13(14) . . ?
N5 O11 Ag1 101.8(3) . . ?
N5 O12 Ag2 105.9(3) . 3_665 ?
N6 O14 Ag1 105.5(4) . . ?
C6 N1 Ag1 139.0(5) . . ?
C12 N2 Ag1 155.2(4) . 4_566 ?
C18 N3 Ag2 168.4(4) . . ?
C24 N4 Ag2 155.6(4) . 4_566 ?
O11 N5 O12 120.3(4) . . ?
O11 N5 O13 119.0(4) . . ?
O12 N5 O13 120.7(4) . . ?
O14 N6 O15 122.0(7) . . ?
O14 N6 O16 118.9(6) . . ?
O15 N6 O16 119.0(8) . . ?
O1 C2 C3 122.8(5) . . ?
O1 C2 C1 116.4(5) . . ?
C3 C2 C1 120.7(5) . . ?
C2 C3 C4 124.3(4) . . ?
C2 C3 C6 117.3(5) . . ?
C4 C3 C6 118.3(5) . . ?
O2 C4 C3 122.4(5) . . ?
O2 C4 C5 118.0(5) . . ?
C3 C4 C5 119.6(5) . . ?
N1 C6 C3 179.0(7) . . ?
O3 C8 C9 122.7(4) . . ?
O3 C8 C7 116.7(4) . . ?
C9 C8 C7 120.6(4) . . ?
C8 C9 C10 124.3(4) . . ?
C8 C9 C12 117.8(4) . . ?
C10 C9 C12 117.9(4) . . ?
O4 C10 C9 122.9(4) . . ?
O4 C10 C11 117.0(4) . . ?
C9 C10 C11 120.0(4) . . ?
N2 C12 C9 179.0(6) . . ?
O5 C14 C15 122.3(4) . . ?
O5 C14 C13 118.4(4) . . ?
C15 C14 C13 119.2(4) . . ?
C16 C15 C14 124.4(4) . . ?
C16 C15 C18 117.3(4) . . ?
C14 C15 C18 118.2(4) . . ?
O6 C16 C15 123.1(4) . . ?
O6 C16 C17 115.6(4) . . ?
C15 C16 C17 121.3(4) . . ?
N3 C18 C15 179.6(6) . . ?
O7 C20 C21 122.0(4) . . ?
O7 C20 C19 117.4(4) . . ?
C21 C20 C19 120.6(4) . . ?
C22 C21 C20 125.0(4) . . ?
C22 C21 C24 117.2(4) . . ?
C20 C21 C24 117.8(4) . . ?
O8 C22 C21 122.4(4) . . ?
O8 C22 C23 117.4(4) . . ?
C21 C22 C23 120.2(4) . . ?
N4 C24 C21 179.0(6) . . ?
O17 C26 C25 119.5(8) . . ?
O17 C26 C27 120.4(8) . . ?
C25 C26 C27 120.1(8) . . ?

loop_
_geom_bond_atom_site_label_1
_geom_bond_atom_site_label_2
_geom_bond_distance
_geom_bond_site_symmetry_2
_geom_bond_publ_flag
Ag1 N2 2.251(4) 4_665 ?
Ag1 N1 2.311(5) . ?
Ag1 O14 2.446(5) . ?
Ag1 O11 2.564(4) . ?
Ag1 Ag2 3.3232(6) 4_565 ?
Ag2 N3 2.160(4) . ?
Ag2 N4 2.227(4) 4_665 ?
Ag2 O12 2.439(4) 3_665 ?
Ag2 Ag1 3.3232(6) 4_666 ?
Fe1 O10 1.955(3) . ?
Fe1 O9 1.977(3) . ?
Fe1 O3 1.993(3) . ?
Fe1 O2 1.999(3) . ?
Fe1 O1 2.008(3) . ?
Fe1 O4 2.017(3) . ?
Fe2 O10 1.947(3) . ?
Fe2 O9 1.976(3) . ?
Fe2 O6 2.008(3) . ?
Fe2 O8 2.016(3) . ?
Fe2 O5 2.017(3) . ?
Fe2 O7 2.020(3) . ?
O1 C2 1.282(6) . ?
O2 C4 1.254(6) . ?
O3 C8 1.270(5) . ?
O4 C10 1.257(5) . ?
O5 C14 1.264(5) . ?
O6 C16 1.272(5) . ?
O7 C20 1.261(5) . ?
O8 C22 1.276(5) . ?
O9 C28 1.435(5) . ?
O10 C29 1.439(7) . ?
O11 N5 1.239(5) . ?
O12 N5 1.242(5) . ?
O12 Ag2 2.439(4) 3_665 ?
O13 N5 1.250(5) . ?
O14 N6 1.217(7) . ?
O15 N6 1.251(8) . ?
O16 N6 1.261(8) . ?
O17 C26 1.213(8) . ?
N1 C6 1.140(7) . ?
N2 C12 1.146(6) . ?
N2 Ag1 2.251(4) 4_566 ?
N3 C18 1.139(6) . ?
N4 C24 1.136(6) . ?
N4 Ag2 2.226(4) 4_566 ?
C1 C2 1.488(8) . ?
C2 C3 1.403(7) . ?
C3 C4 1.420(7) . ?
C3 C6 1.423(7) . ?
C4 C5 1.501(7) . ?
C7 C8 1.497(7) . ?
C8 C9 1.416(7) . ?
C9 C10 1.419(7) . ?
C9 C12 1.431(6) . ?
C10 C11 1.499(6) . ?
C13 C14 1.488(7) . ?
C14 C15 1.423(7) . ?
C15 C16 1.405(6) . ?
C15 C18 1.428(6) . ?
C16 C17 1.512(7) . ?
C19 C20 1.493(6) . ?
C20 C21 1.423(7) . ?
C21 C22 1.414(7) . ?
C21 C24 1.432(6) . ?
C22 C23 1.481(7) . ?
C25 C26 1.423(12) . ?
C26 C27 1.463(11) . ?
